data_1557594
loop_
_publ_author_name
'Anandababu, Karunanithi'
'Muthuramalingam, Sethuraman'
'Velusamy, Marappan'
'Mayilmurugan, Ramasamy'

_publ_section_title
;
 Single-step benzene hydroxylation by cobalt(ii) catalysts via a
 cobalt(iii)-hydroperoxo intermediate
;
_journal_issue 8
_journal_name_full 'Catalysis Science &amp; Technology'
_journal_page_first 2540
_journal_page_last 2548
_journal_paper_doi 10.1039/C9CY02601K
_journal_volume 10
_journal_year 2020
_chemical_formula_sum 'C16 H22 Cl2 Co N4 O4'
_chemical_formula_weight 464.20
_space_group_crystal_system monoclinic
_space_group_IT_number 14
_space_group_name_Hall '-P 2yn'
_space_group_name_H-M_alt 'P 1 21/n 1'
_atom_sites_solution_hydrogens geom
_audit_creation_method SHELXL-2013
_audit_update_record
;
2019-09-18 deposited with the CCDC.	2020-03-12 downloaded from the CCDC.
;
_cell_angle_alpha 90
_cell_angle_beta 110.045(10)
_cell_angle_gamma 90
_cell_formula_units_Z 8
_cell_length_a 9.5079(7)
_cell_length_b 32.3832(14)
_cell_length_c 13.8528(12)
_cell_measurement_reflns_used 4656
_cell_measurement_temperature 293(2)
_cell_measurement_theta_max 23.249
_cell_measurement_theta_min 3.240
_cell_volume 4006.9(6)
_computing_structure_refinement 'SHELXL-2013 (Sheldrick, 2013)'
_diffrn_ambient_temperature 293(2)
_diffrn_measured_fraction_theta_full 0.591
_diffrn_measured_fraction_theta_max 0.809
_diffrn_measurement_device_type EOS,Gemini
_diffrn_radiation_type MoK\a
_diffrn_radiation_wavelength 0.71073
_diffrn_reflns_av_R_equivalents 0.0254
_diffrn_reflns_av_unetI/netI 0.0444
_diffrn_reflns_Laue_measured_fraction_full 0.591
_diffrn_reflns_Laue_measured_fraction_max 0.809
_diffrn_reflns_limit_h_max 4
_diffrn_reflns_limit_h_min -10
_diffrn_reflns_limit_k_max 35
_diffrn_reflns_limit_k_min -34
_diffrn_reflns_limit_l_max 11
_diffrn_reflns_limit_l_min -14
_diffrn_reflns_number 8280
_diffrn_reflns_point_group_measured_fraction_full 0.591
_diffrn_reflns_point_group_measured_fraction_max 0.809
_diffrn_reflns_theta_full 26.000
_diffrn_reflns_theta_max 23.249
_diffrn_reflns_theta_min 3.240
_exptl_absorpt_coefficient_mu 1.152
_exptl_crystal_colour green
_exptl_crystal_density_diffrn 1.539
_exptl_crystal_description cube
_exptl_crystal_F_000 1912
_exptl_crystal_size_max 0.50
_exptl_crystal_size_mid 0.45
_exptl_crystal_size_min 0.38
_refine_diff_density_max 0.733
_refine_diff_density_min -0.432
_refine_diff_density_rms 0.057
_refine_ls_extinction_method none
_refine_ls_goodness_of_fit_ref 1.073
_refine_ls_hydrogen_treatment constr
_refine_ls_matrix_type full
_refine_ls_number_parameters 487
_refine_ls_number_reflns 4656
_refine_ls_number_restraints 0
_refine_ls_restrained_S_all 1.073
_refine_ls_R_factor_all 0.0620
_refine_ls_R_factor_gt 0.0500
_refine_ls_shift/su_max 0.001
_refine_ls_shift/su_mean 0.000
_refine_ls_structure_factor_coef Fsqd
_refine_ls_weighting_details 'w=1/[\s^2^(Fo^2^)+(0.0474P)^2^+5.4415P] where P=(Fo^2^+2Fc^2^)/3'
_refine_ls_weighting_scheme calc
_refine_ls_wR_factor_gt 0.1143
_refine_ls_wR_factor_ref 0.1215
_reflns_Friedel_coverage 0.000
_reflns_number_gt 3885
_reflns_number_total 4656
_reflns_threshold_expression 'I > 2\s(I)'
_cod_data_source_file c9cy02601k2.cif
_cod_data_source_block shelx
_cod_depositor_comments
;Adding full bibliography for 1557594--1557597.cif.

 Adding full bibliography for 1557594--1557597.cif.
;
_cod_original_cell_volume 4006.9(5)
_cod_original_sg_symbol_H-M 'P 21/n'
_cod_database_code 1557594
_shelx_space_group_comment
;
The symmetry employed for this shelxl refinement is uniquely defined
by the following loop, which should always be used as a source of
symmetry information in preference to the above space-group names.
They are only intended as comments.
;
_shelxl_version_number 2013-4

loop_
_space_group_symop_operation_xyz
'x, y, z'
'-x+1/2, y+1/2, -z+1/2'
'-x, -y, -z'
'x-1/2, -y-1/2, z-1/2'

loop_
_atom_site_label
_atom_site_type_symbol
_atom_site_fract_x
_atom_site_fract_y
_atom_site_fract_z
_atom_site_U_iso_or_equiv
_atom_site_adp_type
_atom_site_occupancy
_atom_site_site_symmetry_order
_atom_site_calc_flag
_atom_site_refinement_flags_posn
_atom_site_refinement_flags_adp
_atom_site_refinement_flags_occupancy
_atom_site_disorder_assembly
_atom_site_disorder_group
Co Co 0.19735(7) 0.64595(2) 0.71093(5) 0.0334(2) Uani 1 1 d . . . . .
Co2 Co 0.69649(8) 0.60466(2) 0.22616(5) 0.0360(2) Uani 1 1 d . . . . .
Cl2 Cl 0.55763(16) 0.66325(4) 0.17518(12) 0.0563(5) Uani 1 1 d . . . . .
Cl3 Cl 0.47285(19) 0.73380(4) 0.51921(14) 0.0583(5) Uani 1 1 d . . . . .
Cl4 Cl 1.27868(18) 0.50180(4) 0.20582(13) 0.0585(5) Uani 1 1 d . . . . .
Cl1 Cl 0.16140(19) 0.58538(4) 0.62190(12) 0.0637(5) Uani 1 1 d . . . . .
N3 N 0.2376(5) 0.70401(11) 0.7998(3) 0.0371(12) Uani 1 1 d . . . . .
N2 N 0.4251(5) 0.65410(12) 0.7503(3) 0.0379(12) Uani 1 1 d . . . . .
N4 N 0.0304(5) 0.68257(12) 0.6058(3) 0.0436(13) Uani 1 1 d . . . . .
N7 N 0.8325(5) 0.54835(11) 0.2773(3) 0.0427(13) Uani 1 1 d . . . . .
N1 N 0.1432(4) 0.62992(11) 0.8385(3) 0.0351(11) Uani 1 1 d . . . . .
N6 N 0.6532(5) 0.58854(12) 0.3577(3) 0.0426(13) Uani 1 1 d . . . . .
N5 N 0.9103(5) 0.62664(11) 0.2552(3) 0.0400(12) Uani 1 1 d . . . . .
N8 N 0.6302(5) 0.57238(12) 0.0849(4) 0.0434(13) Uani 1 1 d . . . . .
C5 C 0.1832(5) 0.65588(14) 0.9191(4) 0.0360(14) Uani 1 1 d . . . . .
C24 C 0.6941(6) 0.55064(16) 0.3972(5) 0.0502(18) Uani 1 1 d . . . . .
C2 C 0.0566(6) 0.58249(17) 0.9362(5) 0.0541(18) Uani 1 1 d . . . . .
H2 H 0.0135 0.5571 0.9407 0.065 Uiso 1 1 calc R U . . .
C1 C 0.0769(6) 0.59396(15) 0.8479(5) 0.0430(16) Uani 1 1 d . . . . .
H1 H 0.0439 0.5764 0.7915 0.052 Uiso 1 1 calc R U . . .
C4 C 0.1619(6) 0.64630(17) 1.0091(5) 0.0489(17) Uani 1 1 d . . . . .
H4 H 0.1888 0.6650 1.0633 0.059 Uiso 1 1 calc R U . . .
C6 C 0.2655(6) 0.69416(15) 0.9080(4) 0.0430(15) Uani 1 1 d . . . . .
H6A H 0.2339 0.7172 0.9405 0.052 Uiso 1 1 calc R U . . .
H6B H 0.3721 0.6902 0.9429 0.052 Uiso 1 1 calc R U . . .
C23 C 0.7610(8) 0.52370(16) 0.3379(5) 0.059(2) Uani 1 1 d . . . . .
H23A H 0.8352 0.5058 0.3848 0.071 Uiso 1 1 calc R U . . .
H23B H 0.6836 0.5064 0.2919 0.071 Uiso 1 1 calc R U . . .
C8 C 0.4834(6) 0.69063(16) 0.7917(4) 0.0462(16) Uani 1 1 d . . . . .
C21 C 1.0246(6) 0.60183(15) 0.3052(4) 0.0445(16) Uani 1 1 d . . . . .
C28 C 0.5862(6) 0.61407(18) 0.4053(5) 0.0511(17) Uani 1 1 d . . . . .
H28 H 0.5602 0.6405 0.3791 0.061 Uiso 1 1 calc R U . . .
C7 C 0.3701(7) 0.72289(15) 0.7871(5) 0.0481(16) Uani 1 1 d . . . . .
H7A H 0.4126 0.7431 0.8410 0.058 Uiso 1 1 calc R U . . .
H7B H 0.3419 0.7370 0.7215 0.058 Uiso 1 1 calc R U . . .
C13 C 0.0997(7) 0.72875(14) 0.7555(5) 0.0494(17) Uani 1 1 d . . . . .
H13A H 0.1197 0.7573 0.7768 0.059 Uiso 1 1 calc R U . . .
H13B H 0.0226 0.7185 0.7805 0.059 Uiso 1 1 calc R U . . .
C12 C 0.5197(6) 0.62388(18) 0.7454(5) 0.0506(17) Uani 1 1 d . . . . .
H12 H 0.4800 0.5987 0.7166 0.061 Uiso 1 1 calc R U . . .
C3 C 0.1002(7) 0.60881(19) 1.0193(5) 0.0601(19) Uani 1 1 d . . . . .
H3 H 0.0883 0.6014 1.0809 0.072 Uiso 1 1 calc R U . . .
C14 C 0.0460(7) 0.72613(14) 0.6402(5) 0.0546(19) Uani 1 1 d . . . . .
H14A H -0.0500 0.7400 0.6119 0.066 Uiso 1 1 calc R U . . .
H14B H 0.1166 0.7401 0.6149 0.066 Uiso 1 1 calc R U . . .
C17 C 0.9413(6) 0.66363(16) 0.2227(5) 0.0493(17) Uani 1 1 d . . . . .
H17 H 0.8622 0.6805 0.1852 0.059 Uiso 1 1 calc R U . . .
C29 C 0.8349(7) 0.52680(16) 0.1845(5) 0.0538(18) Uani 1 1 d . . . . .
H29A H 0.8631 0.4982 0.2006 0.065 Uiso 1 1 calc R U . . .
H29B H 0.9081 0.5395 0.1595 0.065 Uiso 1 1 calc R U . . .
C18 C 1.0840(7) 0.67730(18) 0.2428(5) 0.0574(19) Uani 1 1 d . . . . .
H18 H 1.1020 0.7035 0.2220 0.069 Uiso 1 1 calc R U . . .
C30 C 0.6824(7) 0.52906(15) 0.1034(5) 0.0547(19) Uani 1 1 d . . . . .
H30A H 0.6860 0.5172 0.0400 0.066 Uiso 1 1 calc R U . . .
H30B H 0.6121 0.5131 0.1250 0.066 Uiso 1 1 calc R U . . .
C15 C 0.0325(10) 0.67960(19) 0.5020(5) 0.073(2) Uani 1 1 d . . . . .
H15A H 0.0219 0.6512 0.4807 0.109 Uiso 1 1 calc R U . . .
H15B H 0.1258 0.6902 0.4999 0.109 Uiso 1 1 calc R U . . .
H15C H -0.0487 0.6954 0.4566 0.109 Uiso 1 1 calc R U . . .
O7 O 1.4003(7) 0.47798(18) 0.2069(6) 0.128(3) Uani 1 1 d . . . . .
C31 C 0.4674(7) 0.57325(18) 0.0314(5) 0.073(2) Uani 1 1 d . . . . .
H31A H 0.4184 0.5596 0.0727 0.110 Uiso 1 1 calc R U . . .
H31B H 0.4435 0.5593 -0.0334 0.110 Uiso 1 1 calc R U . . .
H31C H 0.4339 0.6014 0.0201 0.110 Uiso 1 1 calc R U . . .
C27 C 0.5549(7) 0.6025(2) 0.4908(5) 0.066(2) Uani 1 1 d . . . . .
H27 H 0.5058 0.6206 0.5207 0.080 Uiso 1 1 calc R U . . .
O4 O 0.6190(8) 0.7434(2) 0.5833(7) 0.153(3) Uani 1 1 d . . . . .
C22 C 0.9828(6) 0.56191(15) 0.3430(5) 0.0525(18) Uani 1 1 d . . . . .
H22A H 1.0556 0.5409 0.3433 0.063 Uiso 1 1 calc R U . . .
H22B H 0.9846 0.5654 0.4130 0.063 Uiso 1 1 calc R U . . .
C20 C 1.1707(7) 0.6136(2) 0.3245(5) 0.064(2) Uani 1 1 d . . . . .
H20 H 1.2487 0.5957 0.3580 0.077 Uiso 1 1 calc R U . . .
C32 C 0.7016(9) 0.59309(19) 0.0201(5) 0.069(2) Uani 1 1 d . . . . .
H32A H 0.8083 0.5927 0.0536 0.104 Uiso 1 1 calc R U . . .
H32B H 0.6674 0.6212 0.0087 0.104 Uiso 1 1 calc R U . . .
H32C H 0.6760 0.5790 -0.0446 0.104 Uiso 1 1 calc R U . . .
O8 O 1.1939(8) 0.4791(3) 0.2548(6) 0.163(4) Uani 1 1 d . . . . .
C9 C 0.6350(7) 0.6968(2) 0.8303(5) 0.063(2) Uani 1 1 d . . . . .
H9 H 0.6740 0.7220 0.8598 0.076 Uiso 1 1 calc R U . . .
C11 C 0.6707(7) 0.6288(2) 0.7809(6) 0.069(2) Uani 1 1 d . . . . .
H11 H 0.7331 0.6075 0.7752 0.082 Uiso 1 1 calc R U . . .
C25 C 0.6663(8) 0.5380(2) 0.4842(5) 0.065(2) Uani 1 1 d . . . . .
H25 H 0.6951 0.5117 0.5106 0.077 Uiso 1 1 calc R U . . .
C16 C -0.1145(6) 0.66540(19) 0.6080(6) 0.070(2) Uani 1 1 d . . . . .
H16A H -0.1169 0.6671 0.6766 0.105 Uiso 1 1 calc R U . . .
H16B H -0.1234 0.6371 0.5865 0.105 Uiso 1 1 calc R U . . .
H16C H -0.1961 0.6810 0.5623 0.105 Uiso 1 1 calc R U . . .
C19 C 1.2002(7) 0.6519(2) 0.2940(6) 0.072(2) Uani 1 1 d . . . . .
H19 H 1.2985 0.6606 0.3080 0.086 Uiso 1 1 calc R U . . .
O5 O 1.1832(8) 0.5075(2) 0.1054(5) 0.143(3) Uani 1 1 d . . . . .
C26 C 0.5966(9) 0.5639(2) 0.5321(6) 0.077(2) Uani 1 1 d . . . . .
H26 H 0.5780 0.5555 0.5909 0.092 Uiso 1 1 calc R U . . .
C10 C 0.7287(7) 0.6652(3) 0.8247(6) 0.078(2) Uani 1 1 d . . . . .
H10 H 0.8319 0.6688 0.8510 0.093 Uiso 1 1 calc R U . . .
O1 O 0.3780(10) 0.7584(3) 0.5457(7) 0.204(5) Uani 1 1 d . . . . .
O3 O 0.4400(12) 0.7368(3) 0.4170(6) 0.203(5) Uani 1 1 d . . . . .
O6 O 1.3308(10) 0.5373(3) 0.2496(9) 0.251(7) Uani 1 1 d . . . . .
O2 O 0.4520(12) 0.6938(2) 0.5380(7) 0.200(5) Uani 1 1 d . . . . .

loop_
_atom_site_aniso_label
_atom_site_aniso_U_11
_atom_site_aniso_U_22
_atom_site_aniso_U_33
_atom_site_aniso_U_23
_atom_site_aniso_U_13
_atom_site_aniso_U_12
Co 0.0392(4) 0.0264(3) 0.0339(4) -0.0023(3) 0.0118(3) 0.0001(3)
Co2 0.0410(4) 0.0269(3) 0.0381(5) -0.0007(3) 0.0112(4) 0.0036(3)
Cl2 0.0584(8) 0.0355(7) 0.0683(10) 0.0037(6) 0.0133(8) 0.0144(6)
Cl3 0.0687(10) 0.0514(8) 0.0593(12) 0.0040(7) 0.0277(10) -0.0012(7)
Cl4 0.0579(9) 0.0546(8) 0.0622(11) -0.0023(7) 0.0195(9) 0.0042(7)
Cl1 0.0859(11) 0.0359(7) 0.0595(10) -0.0166(6) 0.0123(10) 0.0024(7)
N3 0.049(2) 0.027(2) 0.038(3) -0.0007(18) 0.018(2) -0.0015(18)
N2 0.042(2) 0.043(2) 0.033(3) 0.0015(19) 0.020(2) 0.000(2)
N4 0.049(3) 0.038(2) 0.041(3) 0.0006(19) 0.011(3) 0.0049(19)
N7 0.051(3) 0.031(2) 0.045(3) 0.000(2) 0.015(3) 0.0070(19)
N1 0.039(2) 0.028(2) 0.036(3) 0.0049(18) 0.011(2) -0.0014(18)
N6 0.042(2) 0.041(2) 0.042(3) 0.002(2) 0.011(2) -0.005(2)
N5 0.039(2) 0.033(2) 0.043(3) -0.0065(19) 0.009(2) 0.0005(19)
N8 0.046(2) 0.038(2) 0.042(3) -0.004(2) 0.010(3) -0.0015(19)
C5 0.034(3) 0.038(3) 0.036(3) 0.005(2) 0.011(3) 0.004(2)
C24 0.051(3) 0.046(3) 0.047(4) 0.004(3) 0.007(3) -0.005(3)
C2 0.047(3) 0.048(3) 0.069(5) 0.021(3) 0.022(4) 0.000(3)
C1 0.047(3) 0.037(3) 0.046(4) 0.004(2) 0.016(3) -0.004(2)
C4 0.047(3) 0.060(4) 0.040(4) 0.002(3) 0.016(3) -0.001(3)
C6 0.058(3) 0.041(3) 0.034(3) -0.008(2) 0.021(3) -0.006(2)
C23 0.076(4) 0.034(3) 0.061(4) 0.010(3) 0.016(4) 0.004(3)
C8 0.054(3) 0.051(3) 0.035(3) 0.004(3) 0.016(3) -0.013(3)
C21 0.041(3) 0.042(3) 0.044(4) -0.011(2) 0.006(3) 0.005(2)
C28 0.042(3) 0.057(4) 0.050(4) -0.009(3) 0.011(3) 0.000(3)
C7 0.067(4) 0.037(3) 0.046(4) -0.007(2) 0.026(3) -0.016(3)
C13 0.063(4) 0.029(3) 0.059(4) -0.003(2) 0.024(4) 0.010(2)
C12 0.053(3) 0.064(4) 0.039(4) 0.007(3) 0.022(3) 0.010(3)
C3 0.052(3) 0.078(4) 0.051(4) 0.016(3) 0.018(4) -0.004(3)
C14 0.067(4) 0.032(3) 0.060(4) 0.007(2) 0.016(4) 0.011(3)
C17 0.050(3) 0.042(3) 0.054(4) -0.004(3) 0.016(3) -0.002(3)
C29 0.064(4) 0.037(3) 0.060(4) -0.009(3) 0.021(4) 0.013(3)
C18 0.058(4) 0.055(3) 0.060(4) -0.006(3) 0.021(4) -0.014(3)
C30 0.066(4) 0.038(3) 0.056(4) -0.013(3) 0.016(4) 0.001(3)
C15 0.116(6) 0.064(4) 0.036(4) 0.001(3) 0.024(5) 0.012(4)
O7 0.095(4) 0.118(5) 0.186(7) -0.003(5) 0.065(5) 0.034(4)
C31 0.053(4) 0.061(4) 0.083(5) -0.015(3) -0.007(4) -0.002(3)
C27 0.059(4) 0.092(5) 0.048(4) -0.010(4) 0.019(4) -0.005(4)
O4 0.099(5) 0.168(6) 0.172(7) -0.044(6) 0.021(6) 0.018(4)
C22 0.053(3) 0.046(3) 0.048(4) 0.002(3) 0.003(3) 0.015(3)
C20 0.048(4) 0.067(4) 0.068(5) -0.012(3) 0.007(4) 0.008(3)
C32 0.099(5) 0.063(4) 0.049(4) -0.007(3) 0.029(5) -0.009(4)
O8 0.100(4) 0.250(9) 0.149(7) 0.105(7) 0.056(5) 0.007(5)
C9 0.053(4) 0.078(4) 0.056(4) 0.003(3) 0.016(4) -0.025(3)
C11 0.047(4) 0.101(5) 0.063(5) 0.012(4) 0.026(4) 0.011(4)
C25 0.079(4) 0.067(4) 0.048(5) 0.019(3) 0.023(4) 0.000(3)
C16 0.044(3) 0.066(4) 0.092(6) 0.010(4) 0.012(4) 0.007(3)
C19 0.048(4) 0.083(5) 0.077(5) -0.014(4) 0.013(4) -0.016(4)
O5 0.115(5) 0.174(6) 0.111(5) 0.069(5) 0.001(5) -0.014(4)
C26 0.086(5) 0.104(6) 0.044(5) 0.008(4) 0.026(5) -0.008(5)
C10 0.037(3) 0.127(6) 0.068(5) 0.021(5) 0.016(4) -0.007(4)
O1 0.160(7) 0.227(9) 0.167(8) -0.068(7) -0.016(7) 0.104(7)
O3 0.202(10) 0.332(13) 0.084(5) 0.023(6) 0.062(7) 0.023(9)
O6 0.190(8) 0.151(7) 0.361(14) -0.175(8) 0.031(10) -0.012(6)
O2 0.271(11) 0.098(5) 0.218(9) 0.018(5) 0.066(9) -0.032(6)

loop_
_atom_type_symbol
_atom_type_description
_atom_type_scat_dispersion_real
_atom_type_scat_dispersion_imag
_atom_type_scat_source
C C 0.0033 0.0016 'International Tables Vol C Tables 4.2.6.8 and 6.1.1.4'
H H 0.0000 0.0000 'International Tables Vol C Tables 4.2.6.8 and 6.1.1.4'
Cl Cl 0.1484 0.1585 'International Tables Vol C Tables 4.2.6.8 and 6.1.1.4'
Co Co 0.3494 0.9721 'International Tables Vol C Tables 4.2.6.8 and 6.1.1.4'
N N 0.0061 0.0033 'International Tables Vol C Tables 4.2.6.8 and 6.1.1.4'
O O 0.0106 0.0060 'International Tables Vol C Tables 4.2.6.8 and 6.1.1.4'

loop_
_geom_angle_atom_site_label_1
_geom_angle_atom_site_label_2
_geom_angle_atom_site_label_3
_geom_angle
_geom_angle_site_symmetry_1
_geom_angle_site_symmetry_3
_geom_angle_publ_flag
N2 Co N1 110.65(17) . . ?
N2 Co N4 125.73(18) . . ?
N1 Co N4 112.41(19) . . ?
N2 Co N3 77.17(17) . . ?
N1 Co N3 77.50(16) . . ?
N4 Co N3 81.50(15) . . ?
N2 Co Cl1 101.69(13) . . ?
N1 Co Cl1 102.18(11) . . ?
N4 Co Cl1 99.91(12) . . ?
N3 Co Cl1 178.56(11) . . ?
N5 Co2 N6 113.35(17) . . ?
N5 Co2 N8 108.2(2) . . ?
N6 Co2 N8 127.19(17) . . ?
N5 Co2 N7 78.01(16) . . ?
N6 Co2 N7 77.32(18) . . ?
N8 Co2 N7 81.04(16) . . ?
N5 Co2 Cl2 101.59(11) . . ?
N6 Co2 Cl2 102.35(14) . . ?
N8 Co2 Cl2 99.64(11) . . ?
N7 Co2 Cl2 179.29(12) . . ?
O3 Cl3 O1 108.0(6) . . ?
O3 Cl3 O2 106.0(6) . . ?
O1 Cl3 O2 111.1(8) . . ?
O3 Cl3 O4 118.2(7) . . ?
O1 Cl3 O4 107.9(5) . . ?
O2 Cl3 O4 105.6(5) . . ?
O6 Cl4 O7 107.5(5) . . ?
O6 Cl4 O5 111.0(6) . . ?
O7 Cl4 O5 110.0(5) . . ?
O6 Cl4 O8 114.6(7) . . ?
O7 Cl4 O8 108.4(5) . . ?
O5 Cl4 O8 105.3(4) . . ?
C6 N3 C7 110.6(4) . . ?
C6 N3 C13 111.5(5) . . ?
C7 N3 C13 113.6(4) . . ?
C6 N3 Co 108.8(3) . . ?
C7 N3 Co 106.2(4) . . ?
C13 N3 Co 105.7(3) . . ?
C12 N2 C8 118.4(5) . . ?
C12 N2 Co 123.6(4) . . ?
C8 N2 Co 117.8(4) . . ?
C15 N4 C14 110.4(5) . . ?
C15 N4 C16 108.8(5) . . ?
C14 N4 C16 109.8(5) . . ?
C15 N4 Co 112.6(4) . . ?
C14 N4 Co 110.1(3) . . ?
C16 N4 Co 104.9(3) . . ?
C29 N7 C22 112.3(5) . . ?
C29 N7 C23 112.8(5) . . ?
C22 N7 C23 110.2(4) . . ?
C29 N7 Co2 107.2(3) . . ?
C22 N7 Co2 106.8(3) . . ?
C23 N7 Co2 107.1(4) . . ?
C5 N1 C1 117.8(5) . . ?
C5 N1 Co 118.0(3) . . ?
C1 N1 Co 124.0(4) . . ?
C28 N6 C24 118.7(6) . . ?
C28 N6 Co2 123.2(4) . . ?
C24 N6 Co2 118.1(4) . . ?
C21 N5 C17 118.3(5) . . ?
C21 N5 Co2 117.8(3) . . ?
C17 N5 Co2 123.8(3) . . ?
C32 N8 C31 108.2(5) . . ?
C32 N8 C30 110.0(5) . . ?
C31 N8 C30 109.7(4) . . ?
C32 N8 Co2 106.7(3) . . ?
C31 N8 Co2 112.6(4) . . ?
C30 N8 Co2 109.4(3) . . ?
N1 C5 C4 121.9(5) . . ?
N1 C5 C6 116.1(5) . . ?
C4 C5 C6 121.8(5) . . ?
N6 C24 C25 120.7(6) . . ?
N6 C24 C23 115.5(6) . . ?
C25 C24 C23 123.8(6) . . ?
C1 C2 C3 119.3(5) . . ?
C1 C2 H2 120.3 . . ?
C3 C2 H2 120.3 . . ?
N1 C1 C2 122.6(5) . . ?
N1 C1 H1 118.7 . . ?
C2 C1 H1 118.7 . . ?
C5 C4 C3 119.7(6) . . ?
C5 C4 H4 120.1 . . ?
C3 C4 H4 120.1 . . ?
N3 C6 C5 111.5(4) . . ?
N3 C6 H6A 109.3 . . ?
C5 C6 H6A 109.3 . . ?
N3 C6 H6B 109.3 . . ?
C5 C6 H6B 109.3 . . ?
H6A C6 H6B 108.0 . . ?
N7 C23 C24 111.4(5) . . ?
N7 C23 H23A 109.4 . . ?
C24 C23 H23A 109.4 . . ?
N7 C23 H23B 109.4 . . ?
C24 C23 H23B 109.4 . . ?
H23A C23 H23B 108.0 . . ?
N2 C8 C9 121.3(6) . . ?
N2 C8 C7 114.4(5) . . ?
C9 C8 C7 124.3(5) . . ?
N5 C21 C20 121.4(5) . . ?
N5 C21 C22 115.7(5) . . ?
C20 C21 C22 122.9(5) . . ?
N6 C28 C27 122.4(6) . . ?
N6 C28 H28 118.8 . . ?
C27 C28 H28 118.8 . . ?
N3 C7 C8 110.0(4) . . ?
N3 C7 H7A 109.7 . . ?
C8 C7 H7A 109.7 . . ?
N3 C7 H7B 109.7 . . ?
C8 C7 H7B 109.7 . . ?
H7A C7 H7B 108.2 . . ?
N3 C13 C14 109.9(5) . . ?
N3 C13 H13A 109.7 . . ?
C14 C13 H13A 109.7 . . ?
N3 C13 H13B 109.7 . . ?
C14 C13 H13B 109.7 . . ?
H13A C13 H13B 108.2 . . ?
N2 C12 C11 122.5(6) . . ?
N2 C12 H12 118.7 . . ?
C11 C12 H12 118.7 . . ?
C4 C3 C2 118.5(7) . . ?
C4 C3 H3 120.7 . . ?
C2 C3 H3 120.7 . . ?
N4 C14 C13 110.9(4) . . ?
N4 C14 H14A 109.5 . . ?
C13 C14 H14A 109.5 . . ?
N4 C14 H14B 109.5 . . ?
C13 C14 H14B 109.5 . . ?
H14A C14 H14B 108.1 . . ?
N5 C17 C18 122.5(5) . . ?
N5 C17 H17 118.7 . . ?
C18 C17 H17 118.7 . . ?
N7 C29 C30 109.3(5) . . ?
N7 C29 H29A 109.8 . . ?
C30 C29 H29A 109.8 . . ?
N7 C29 H29B 109.8 . . ?
C30 C29 H29B 109.8 . . ?
H29A C29 H29B 108.3 . . ?
C17 C18 C19 118.9(6) . . ?
C17 C18 H18 120.6 . . ?
C19 C18 H18 120.6 . . ?
N8 C30 C29 110.8(4) . . ?
N8 C30 H30A 109.5 . . ?
C29 C30 H30A 109.5 . . ?
N8 C30 H30B 109.5 . . ?
C29 C30 H30B 109.5 . . ?
H30A C30 H30B 108.1 . . ?
N4 C15 H15A 109.5 . . ?
N4 C15 H15B 109.5 . . ?
H15A C15 H15B 109.5 . . ?
N4 C15 H15C 109.5 . . ?
H15A C15 H15C 109.5 . . ?
H15B C15 H15C 109.5 . . ?
N8 C31 H31A 109.5 . . ?
N8 C31 H31B 109.5 . . ?
H31A C31 H31B 109.5 . . ?
N8 C31 H31C 109.5 . . ?
H31A C31 H31C 109.5 . . ?
H31B C31 H31C 109.5 . . ?
C28 C27 C26 119.4(7) . . ?
C28 C27 H27 120.3 . . ?
C26 C27 H27 120.3 . . ?
N7 C22 C21 111.0(4) . . ?
N7 C22 H22A 109.4 . . ?
C21 C22 H22A 109.4 . . ?
N7 C22 H22B 109.4 . . ?
C21 C22 H22B 109.4 . . ?
H22A C22 H22B 108.0 . . ?
C19 C20 C21 119.4(5) . . ?
C19 C20 H20 120.3 . . ?
C21 C20 H20 120.3 . . ?
N8 C32 H32A 109.5 . . ?
N8 C32 H32B 109.5 . . ?
H32A C32 H32B 109.5 . . ?
N8 C32 H32C 109.5 . . ?
H32A C32 H32C 109.5 . . ?
H32B C32 H32C 109.5 . . ?
C8 C9 C10 118.9(6) . . ?
C8 C9 H9 120.5 . . ?
C10 C9 H9 120.5 . . ?
C10 C11 C12 118.8(7) . . ?
C10 C11 H11 120.6 . . ?
C12 C11 H11 120.6 . . ?
C26 C25 C24 120.7(7) . . ?
C26 C25 H25 119.7 . . ?
C24 C25 H25 119.7 . . ?
N4 C16 H16A 109.5 . . ?
N4 C16 H16B 109.5 . . ?
H16A C16 H16B 109.5 . . ?
N4 C16 H16C 109.5 . . ?
H16A C16 H16C 109.5 . . ?
H16B C16 H16C 109.5 . . ?
C18 C19 C20 119.4(6) . . ?
C18 C19 H19 120.3 . . ?
C20 C19 H19 120.3 . . ?
C25 C26 C27 118.1(8) . . ?
C25 C26 H26 120.9 . . ?
C27 C26 H26 120.9 . . ?
C11 C10 C9 120.1(6) . . ?
C11 C10 H10 120.0 . . ?
C9 C10 H10 120.0 . . ?

loop_
_geom_bond_atom_site_label_1
_geom_bond_atom_site_label_2
_geom_bond_distance
_geom_bond_site_symmetry_2
_geom_bond_publ_flag
Co N2 2.061(4) . ?
Co N1 2.069(5) . ?
Co N4 2.112(4) . ?
Co N3 2.208(4) . ?
Co Cl1 2.2796(14) . ?
Co2 N5 2.059(4) . ?
Co2 N6 2.068(5) . ?
Co2 N8 2.115(4) . ?
Co2 N7 2.207(4) . ?
Co2 Cl2 2.2808(13) . ?
Cl3 O3 1.345(9) . ?
Cl3 O1 1.346(9) . ?
Cl3 O2 1.350(7) . ?
Cl3 O4 1.403(7) . ?
Cl4 O6 1.315(6) . ?
Cl4 O7 1.385(6) . ?
Cl4 O5 1.389(6) . ?
Cl4 O8 1.422(7) . ?
N3 C6 1.464(7) . ?
N3 C7 1.465(8) . ?
N3 C13 1.479(7) . ?
N2 C12 1.346(7) . ?
N2 C8 1.348(6) . ?
N4 C15 1.448(9) . ?
N4 C14 1.480(6) . ?
N4 C16 1.495(8) . ?
N7 C29 1.469(8) . ?
N7 C22 1.474(6) . ?
N7 C23 1.482(9) . ?
N1 C5 1.345(6) . ?
N1 C1 1.352(6) . ?
N6 C28 1.346(8) . ?
N6 C24 1.346(6) . ?
N5 C21 1.338(6) . ?
N5 C17 1.347(7) . ?
N8 C32 1.461(9) . ?
N8 C31 1.470(7) . ?
N8 C30 1.481(6) . ?
C5 C4 1.366(8) . ?
C5 C6 1.502(7) . ?
C24 C25 1.381(10) . ?
C24 C23 1.483(10) . ?
C2 C1 1.354(9) . ?
C2 C3 1.377(9) . ?
C2 H2 0.9300 . ?
C1 H1 0.9300 . ?
C4 C3 1.376(8) . ?
C4 H4 0.9300 . ?
C6 H6A 0.9700 . ?
C6 H6B 0.9700 . ?
C23 H23A 0.9700 . ?
C23 H23B 0.9700 . ?
C8 C9 1.369(8) . ?
C8 C7 1.486(8) . ?
C21 C20 1.375(9) . ?
C21 C22 1.499(8) . ?
C28 C27 1.369(10) . ?
C28 H28 0.9300 . ?
C7 H7A 0.9700 . ?
C7 H7B 0.9700 . ?
C13 C14 1.503(8) . ?
C13 H13A 0.9700 . ?
C13 H13B 0.9700 . ?
C12 C11 1.359(9) . ?
C12 H12 0.9300 . ?
C3 H3 0.9300 . ?
C14 H14A 0.9700 . ?
C14 H14B 0.9700 . ?
C17 C18 1.363(9) . ?
C17 H17 0.9300 . ?
C29 C30 1.501(7) . ?
C29 H29A 0.9700 . ?
C29 H29B 0.9700 . ?
C18 C19 1.364(8) . ?
C18 H18 0.9300 . ?
C30 H30A 0.9700 . ?
C30 H30B 0.9700 . ?
C15 H15A 0.9600 . ?
C15 H15B 0.9600 . ?
C15 H15C 0.9600 . ?
C31 H31A 0.9600 . ?
C31 H31B 0.9600 . ?
C31 H31C 0.9600 . ?
C27 C26 1.377(9) . ?
C27 H27 0.9300 . ?
C22 H22A 0.9700 . ?
C22 H22B 0.9700 . ?
C20 C19 1.371(9) . ?
C20 H20 0.9300 . ?
C32 H32A 0.9600 . ?
C32 H32B 0.9600 . ?
C32 H32C 0.9600 . ?
C9 C10 1.377(10) . ?
C9 H9 0.9300 . ?
C11 C10 1.353(9) . ?
C11 H11 0.9300 . ?
C25 C26 1.372(11) . ?
C25 H25 0.9300 . ?
C16 H16A 0.9600 . ?
C16 H16B 0.9600 . ?
C16 H16C 0.9600 . ?
C19 H19 0.9300 . ?
C26 H26 0.9300 . ?
C10 H10 0.9300 . ?

loop_
_geom_torsion_atom_site_label_1
_geom_torsion_atom_site_label_2
_geom_torsion_atom_site_label_3
_geom_torsion_atom_site_label_4
_geom_torsion
_geom_torsion_site_symmetry_1
_geom_torsion_site_symmetry_2
_geom_torsion_site_symmetry_3
_geom_torsion_site_symmetry_4
_geom_torsion_publ_flag
C1 N1 C5 C4 1.6(7) . . . . ?
Co N1 C5 C4 -175.0(4) . . . . ?
C1 N1 C5 C6 176.1(4) . . . . ?
Co N1 C5 C6 -0.5(6) . . . . ?
C28 N6 C24 C25 0.7(7) . . . . ?
Co2 N6 C24 C25 -179.2(4) . . . . ?
C28 N6 C24 C23 177.3(5) . . . . ?
Co2 N6 C24 C23 -2.5(6) . . . . ?
C5 N1 C1 C2 -3.3(8) . . . . ?
Co N1 C1 C2 173.1(4) . . . . ?
C3 C2 C1 N1 2.2(9) . . . . ?
N1 C5 C4 C3 1.2(8) . . . . ?
C6 C5 C4 C3 -173.0(5) . . . . ?
C7 N3 C6 C5 -146.7(5) . . . . ?
C13 N3 C6 C5 85.8(5) . . . . ?
Co N3 C6 C5 -30.4(5) . . . . ?
N1 C5 C6 N3 21.9(7) . . . . ?
C4 C5 C6 N3 -163.6(5) . . . . ?
C29 N7 C23 C24 -152.4(4) . . . . ?
C22 N7 C23 C24 81.1(5) . . . . ?
Co2 N7 C23 C24 -34.8(5) . . . . ?
N6 C24 C23 N7 26.3(7) . . . . ?
C25 C24 C23 N7 -157.2(5) . . . . ?
C12 N2 C8 C9 -1.6(9) . . . . ?
Co N2 C8 C9 172.7(5) . . . . ?
C12 N2 C8 C7 175.9(6) . . . . ?
Co N2 C8 C7 -9.8(7) . . . . ?
C17 N5 C21 C20 0.7(9) . . . . ?
Co2 N5 C21 C20 177.7(5) . . . . ?
C17 N5 C21 C22 177.6(5) . . . . ?
Co2 N5 C21 C22 -5.4(7) . . . . ?
C24 N6 C28 C27 -1.6(8) . . . . ?
Co2 N6 C28 C27 178.2(4) . . . . ?
C6 N3 C7 C8 77.4(6) . . . . ?
C13 N3 C7 C8 -156.3(5) . . . . ?
Co N3 C7 C8 -40.5(5) . . . . ?
N2 C8 C7 N3 35.0(7) . . . . ?
C9 C8 C7 N3 -147.6(6) . . . . ?
C6 N3 C13 C14 -160.9(4) . . . . ?
C7 N3 C13 C14 73.3(6) . . . . ?
Co N3 C13 C14 -42.8(5) . . . . ?
C8 N2 C12 C11 0.4(10) . . . . ?
Co N2 C12 C11 -173.6(5) . . . . ?
C5 C4 C3 C2 -2.4(9) . . . . ?
C1 C2 C3 C4 0.7(9) . . . . ?
C15 N4 C14 C13 -159.3(6) . . . . ?
C16 N4 C14 C13 80.7(6) . . . . ?
Co N4 C14 C13 -34.3(7) . . . . ?
N3 C13 C14 N4 53.1(7) . . . . ?
C21 N5 C17 C18 -2.9(9) . . . . ?
Co2 N5 C17 C18 -179.7(5) . . . . ?
C22 N7 C29 C30 -157.3(5) . . . . ?
C23 N7 C29 C30 77.3(5) . . . . ?
Co2 N7 C29 C30 -40.3(6) . . . . ?
N5 C17 C18 C19 2.8(11) . . . . ?
C32 N8 C30 C29 78.7(6) . . . . ?
C31 N8 C30 C29 -162.3(6) . . . . ?
Co2 N8 C30 C29 -38.3(6) . . . . ?
N7 C29 C30 N8 53.8(7) . . . . ?
N6 C28 C27 C26 1.9(9) . . . . ?
C29 N7 C22 C21 82.2(6) . . . . ?
C23 N7 C22 C21 -151.1(5) . . . . ?
Co2 N7 C22 C21 -35.0(6) . . . . ?
N5 C21 C22 N7 28.5(7) . . . . ?
C20 C21 C22 N7 -154.7(6) . . . . ?
N5 C21 C20 C19 1.5(10) . . . . ?
C22 C21 C20 C19 -175.2(6) . . . . ?
N2 C8 C9 C10 1.2(11) . . . . ?
C7 C8 C9 C10 -176.1(7) . . . . ?
N2 C12 C11 C10 1.3(11) . . . . ?
N6 C24 C25 C26 -0.1(9) . . . . ?
C23 C24 C25 C26 -176.4(6) . . . . ?
C17 C18 C19 C20 -0.5(11) . . . . ?
C21 C20 C19 C18 -1.6(11) . . . . ?
C24 C25 C26 C27 0.3(10) . . . . ?
C28 C27 C26 C25 -1.1(10) . . . . ?
C12 C11 C10 C9 -1.6(12) . . . . ?
C8 C9 C10 C11 0.4(12) . . . . ?
